data_4335873
loop_
_publ_author_name
'Daniel L. Reger'
'Andrew Leitner'
'Mark D. Smith'
'T. Thao Tran'
'P. Shiv Halasyamani'

_publ_contact_author_address
;
Department of Chemistry and Biochemistry
University of South Carolina
Columbia, South Carolina 29208
USA
;
_publ_contact_author_email reger@mailbox.sc.edu
_publ_contact_author_fax '1 803 777 9521'
_publ_contact_author_name 'Professor Daniel L. Reger'
_publ_contact_author_phone '1 803 777 2587'
_publ_section_title
;
 Homochiral Helical Metal-Organic Frameworks of Group 1 Metals
;
_journal_name_full 'Inorganic Chemistry'
_journal_page_first 10041
_journal_page_last 10051
_journal_paper_doi 10.1021/ic401327h
_journal_volume 52
_journal_year 2013
_chemical_absolute_configuration ad
_chemical_formula_moiety 'C15 H10 Cs N O4'
_chemical_formula_sum 'C15 H10 Cs N O4'
_chemical_formula_weight 401.15
_chemical_name_systematic
;
 ? 
;
_space_group_crystal_system monoclinic
_space_group_IT_number 4
_space_group_name_Hall 'P 2yb'
_space_group_name_H-M_alt 'P 1 21 1'
_symmetry_space_group_name_Hall 'P 2yb'
_symmetry_space_group_name_H-M 'P 1 21 1'
_atom_sites_solution_hydrogens geom
_atom_sites_solution_primary direct
_atom_sites_solution_secondary difmap
_audit_creation_date 2012-04-02
_audit_creation_method
;
  Olex2 1.1
  (compiled Nov  1 2011 20:42:30, GUI svn.r3906)
;
_cell_angle_alpha 90.00
_cell_angle_beta 95.2910(10)
_cell_angle_gamma 90.00
_cell_formula_units_Z 2
_cell_length_a 9.0674(6)
_cell_length_b 6.5650(5)
_cell_length_c 11.2571(8)
_cell_measurement_reflns_used 5385
_cell_measurement_temperature 100(2)
_cell_measurement_theta_max 30.041
_cell_measurement_theta_min 2.256
_cell_volume 667.25(8)
_computing_cell_refinement 'SAINT v6.45A (Bruker, 2003)'
_computing_data_collection 'SMART Version 5.625 (Bruker, 2001)'
_computing_data_reduction 'SAINT v6.45A (Bruker, 2003)'
_computing_molecular_graphics
;
O. V. Dolomanov, L. J. Bourhis, R. J. Gildea, J. A. K. Howard and H. Puschmann,
OLEX2: a complete structure solution, refinement and analysis program.
J. Appl. Cryst. (2009). 42, 339-341.
;
_computing_publication_material
;
O. V. Dolomanov, L. J. Bourhis, R. J. Gildea, J. A. K. Howard and H. Puschmann,
OLEX2: a complete structure solution, refinement and analysis program.
J. Appl. Cryst. (2009). 42, 339-341.
;
_computing_structure_refinement
;
SHELXL, G.M. Sheldrick, Acta Cryst.
2008). A64, 112-122
;
_computing_structure_solution
;
SHELXS, G.M. Sheldrick, Acta Cryst.
(2008). A64, 112-122
;
_diffrn_ambient_temperature 100(2)
_diffrn_measured_fraction_theta_full 0.999
_diffrn_measured_fraction_theta_max 0.999
_diffrn_measurement_device_type 'Bruker SMART APEX CCD diffractometer'
_diffrn_measurement_method 'omega and phi scans'
_diffrn_radiation_monochromator Parallel,graphite
_diffrn_radiation_type 'Mo K\a'
_diffrn_radiation_wavelength 0.71073
_diffrn_reflns_av_R_equivalents 0.0230
_diffrn_reflns_av_unetI/netI 0.0231
_diffrn_reflns_limit_h_max 12
_diffrn_reflns_limit_h_min -12
_diffrn_reflns_limit_k_max 9
_diffrn_reflns_limit_k_min -9
_diffrn_reflns_limit_l_max 15
_diffrn_reflns_limit_l_min -15
_diffrn_reflns_number 12924
_diffrn_reflns_theta_full 30.05
_diffrn_reflns_theta_max 30.05
_diffrn_reflns_theta_min 1.82
_diffrn_source 'sealed tube'
_diffrn_source_current 38.0
_diffrn_source_power 1.786
_diffrn_source_target Mo
_diffrn_source_voltage 47.0
_exptl_absorpt_coefficient_mu 2.790
_exptl_absorpt_correction_T_max 1
_exptl_absorpt_correction_T_min 0.509313
_exptl_absorpt_correction_type multi-scan
_exptl_absorpt_process_details
;
SADABS v.2.10 (Bruker,2003) was used for absorption correction.
R(int) was 0.1104 before and 0.0297 after correction.
The Ratio of minimum to maximum transmission is 0.5093.
The \l/2 correction factor is 0.0015.
;
_exptl_crystal_colour colorless
_exptl_crystal_density_diffrn 1.997
_exptl_crystal_description plate
_exptl_crystal_F_000 388
_exptl_crystal_size_max 0.36
_exptl_crystal_size_mid 0.32
_exptl_crystal_size_min 0.1
_refine_diff_density_max 0.771
_refine_diff_density_min -1.601
_refine_diff_density_rms 0.086
_refine_ls_abs_structure_details 'Flack H D (1983), Acta Cryst. A39, 876-881'
_refine_ls_abs_structure_Flack 0.037(16)
_refine_ls_extinction_method none
_refine_ls_goodness_of_fit_ref 1.096
_refine_ls_hydrogen_treatment constr
_refine_ls_matrix_type full
_refine_ls_number_parameters 190
_refine_ls_number_reflns 3889
_refine_ls_number_restraints 1
_refine_ls_restrained_S_all 1.096
_refine_ls_R_factor_all 0.0237
_refine_ls_R_factor_gt 0.0233
_refine_ls_shift/su_max 0.001
_refine_ls_shift/su_mean 0.000
_refine_ls_structure_factor_coef Fsqd
_refine_ls_weighting_details 'calc w=1/[\s^2^(Fo^2^)+(0.0152P)^2^+0.7816P] where P=(Fo^2^+2Fc^2^)/3'
_refine_ls_weighting_scheme calc
_refine_ls_wR_factor_gt 0.0546
_refine_ls_wR_factor_ref 0.0548
_reflns_number_gt 3833
_reflns_number_total 3889
_reflns_threshold_expression >2sigma(I)
_cod_data_source_file ic401327h_si_001_01.cif
_cod_data_source_block 6
_cod_database_code 4335873

loop_
_space_group_symop_id
_space_group_symop_operation_xyz
1 'x, y, z'
2 '-x, y+1/2, -z'

loop_
_atom_site_label
_atom_site_type_symbol
_atom_site_fract_x
_atom_site_fract_y
_atom_site_fract_z
_atom_site_U_iso_or_equiv
_atom_site_adp_type
_atom_site_occupancy
_atom_site_symmetry_multiplicity
_atom_site_calc_flag
_atom_site_refinement_flags
Cs1 Cs 0.622666(15) 0.51869(4) 0.096183(13) 0.03280(6) Uani 1 1 d .
O1 O -0.09967(17) 0.5158(5) 0.25590(15) 0.0238(3) Uani 1 1 d .
O2 O 0.3943(2) 0.6190(4) 0.26395(18) 0.0286(4) Uani 1 1 d .
O3 O 0.3097(2) 0.4626(4) -0.01419(17) 0.0312(5) Uani 1 1 d .
O4 O 0.2974(3) 0.2400(3) 0.13471(18) 0.0319(5) Uani 1 1 d .
N1 N 0.1509(2) 0.5383(4) 0.26065(15) 0.0156(4) Uani 1 1 d .
C1 C 0.0193(2) 0.5307(5) 0.31560(18) 0.0167(4) Uani 1 1 d .
C2 C 0.0316(3) 0.5364(5) 0.44727(19) 0.0184(4) Uani 1 1 d .
C3 C 0.1727(3) 0.5498(4) 0.5116(2) 0.0187(5) Uani 1 1 d .
C4 C 0.3015(3) 0.5703(3) 0.4519(2) 0.0180(5) Uani 1 1 d .
C5 C 0.2897(3) 0.5783(4) 0.3200(2) 0.0178(4) Uani 1 1 d .
C6 C -0.0949(3) 0.5296(7) 0.5064(2) 0.0266(5) Uani 1 1 d .
H6 H -0.1894 0.5207 0.4626 0.032 Uiso 1 1 calc R
C7 C -0.0835(4) 0.5360(6) 0.6327(2) 0.0320(6) Uani 1 1 d .
H7 H -0.1706 0.5356 0.6735 0.038 Uiso 1 1 calc R
C8 C 0.0531(4) 0.5428(5) 0.6963(2) 0.0327(7) Uani 1 1 d .
H8 H 0.0592 0.5435 0.7810 0.039 Uiso 1 1 calc R
C9 C 0.1853(4) 0.5488(4) 0.6381(2) 0.0260(6) Uani 1 1 d .
C10 C 0.3269(4) 0.5635(4) 0.7009(2) 0.0313(7) Uani 1 1 d .
H10 H 0.3363 0.5568 0.7855 0.038 Uiso 1 1 d R
C11 C 0.4507(4) 0.5873(4) 0.6416(3) 0.0328(7) Uani 1 1 d .
H11 H 0.5451 0.6009 0.6851 0.039 Uiso 1 1 calc R
C12 C 0.4384(3) 0.5916(4) 0.5154(3) 0.0255(5) Uani 1 1 d .
H12 H 0.5244 0.6092 0.4743 0.031 Uiso 1 1 calc R
C13 C 0.1383(2) 0.5298(6) 0.12888(17) 0.0193(4) Uani 1 1 d .
H13 H 0.0434 0.4569 0.1048 0.023 Uiso 1 1 calc R
C14 C 0.1197(5) 0.7429(5) 0.0772(3) 0.0418(9) Uani 1 1 d .
H14A H 0.0269 0.8019 0.0995 0.063 Uiso 1 1 d R
H14B H 0.1171 0.7361 -0.0100 0.063 Uiso 1 1 d R
H14C H 0.2030 0.8282 0.1086 0.063 Uiso 1 1 d R
C15 C 0.2615(3) 0.4005(4) 0.0810(2) 0.0214(5) Uani 1 1 d .

loop_
_atom_site_aniso_label
_atom_site_aniso_U_11
_atom_site_aniso_U_22
_atom_site_aniso_U_33
_atom_site_aniso_U_23
_atom_site_aniso_U_13
_atom_site_aniso_U_12
Cs1 0.01669(7) 0.05643(11) 0.02499(8) 0.01426(10) 0.00033(5) -0.00398(11)
O1 0.0167(7) 0.0267(8) 0.0278(8) -0.0022(11) 0.0003(6) 0.0012(12)
O2 0.0199(9) 0.0464(12) 0.0200(9) -0.0064(8) 0.0041(7) -0.0088(8)
O3 0.0221(9) 0.0564(16) 0.0156(8) -0.0005(8) 0.0041(7) 0.0007(8)
O4 0.0402(13) 0.0364(11) 0.0185(9) -0.0030(8) -0.0008(9) 0.0178(9)
N1 0.0157(7) 0.0197(10) 0.0113(7) -0.0006(8) 0.0007(6) -0.0001(9)
C1 0.0177(8) 0.0130(9) 0.0195(9) -0.0007(11) 0.0033(7) -0.0002(11)
C2 0.0233(10) 0.0143(11) 0.0187(9) 0.0010(10) 0.0073(7) -0.0006(11)
C3 0.0277(11) 0.0161(13) 0.0125(9) 0.0012(8) 0.0025(8) 0.0032(9)
C4 0.0231(11) 0.0166(11) 0.0139(10) -0.0015(7) -0.0010(8) 0.0018(7)
C5 0.0175(11) 0.0210(11) 0.0147(10) -0.0014(7) -0.0002(8) -0.0007(8)
C6 0.0304(11) 0.0205(11) 0.0313(11) -0.0024(14) 0.0162(9) -0.0012(16)
C7 0.0508(15) 0.0167(12) 0.0327(13) 0.0007(12) 0.0263(12) -0.0032(15)
C8 0.0678(19) 0.0126(13) 0.0211(11) -0.0050(10) 0.0223(12) -0.0020(14)
C9 0.0486(15) 0.0173(14) 0.0128(10) -0.0004(9) 0.0077(9) 0.0012(11)
C10 0.059(2) 0.0200(15) 0.0134(11) -0.0007(8) -0.0055(11) 0.0030(11)
C11 0.0449(18) 0.0290(13) 0.0213(13) -0.0053(10) -0.0139(12) 0.0061(12)
C12 0.0281(14) 0.0250(11) 0.0219(12) -0.0062(9) -0.0049(10) 0.0054(10)
C13 0.0203(9) 0.0260(10) 0.0112(8) -0.0013(13) -0.0007(6) 0.0017(14)
C14 0.078(3) 0.0304(15) 0.0169(13) 0.0057(11) 0.0060(15) 0.0169(15)
C15 0.0153(11) 0.0332(13) 0.0150(11) -0.0050(9) -0.0014(8) 0.0012(9)

loop_
_atom_type_symbol
_atom_type_description
_atom_type_scat_dispersion_real
_atom_type_scat_dispersion_imag
_atom_type_scat_source
C C 0.0033 0.0016 'International Tables Vol C Tables 4.2.6.8 and 6.1.1.4'
H H 0.0000 0.0000 'International Tables Vol C Tables 4.2.6.8 and 6.1.1.4'
Cs Cs -0.3680 2.1192 'International Tables Vol C Tables 4.2.6.8 and 6.1.1.4'
N N 0.0061 0.0033 'International Tables Vol C Tables 4.2.6.8 and 6.1.1.4'
O O 0.0106 0.0060 'International Tables Vol C Tables 4.2.6.8 and 6.1.1.4'

loop_
_geom_angle_atom_site_label_1
_geom_angle_atom_site_label_2
_geom_angle_atom_site_label_3
_geom_angle
_geom_angle_site_symmetry_1
_geom_angle_site_symmetry_3
O1 Cs1 O2 102.53(5) 1_655 .
O1 Cs1 O3 165.20(6) 1_655 .
O1 Cs1 O3 90.36(7) 1_655 2_655
O1 Cs1 O4 105.03(6) 1_655 2_655
O1 Cs1 O4 126.60(6) 1_655 .
O1 Cs1 H10 72.1 1_655 2_646
O1 Cs1 C14 76.78(7) 1_655 2_645
O1 Cs1 H14B 64.7 1_655 2_645
O1 Cs1 H14C 89.2 1_655 2_645
O1 Cs1 C15 93.96(7) 1_655 2_655
O1 Cs1 C15 143.35(6) 1_655 .
O2 Cs1 O3 98.42(6) . 2_655
O2 Cs1 O3 66.94(5) . .
O2 Cs1 O4 130.43(7) . 2_655
O2 Cs1 O4 53.41(5) . .
O2 Cs1 H10 90.4 . 2_646
O2 Cs1 C14 162.88(7) . 2_645
O2 Cs1 H14B 152.0 . 2_645
O2 Cs1 H14C 164.4 . 2_645
O2 Cs1 C15 49.91(6) . .
O2 Cs1 C15 118.15(6) . 2_655
O3 Cs1 O3 101.23(6) . 2_655
O3 Cs1 O4 134.93(5) 2_655 .
O3 Cs1 O4 38.91(5) . .
O3 Cs1 O4 89.76(6) . 2_655
O3 Cs1 H10 96.9 . 2_646
O3 Cs1 H10 161.8 2_655 2_646
O3 Cs1 C14 110.06(7) . 2_645
O3 Cs1 C14 98.69(6) 2_655 2_645
O3 Cs1 H14B 106.1 2_655 2_645
O3 Cs1 H14B 119.6 . 2_645
O3 Cs1 H14C 99.5 . 2_645
O3 Cs1 H14C 91.6 2_655 2_645
O3 Cs1 C15 22.01(6) . .
O3 Cs1 C15 21.57(6) 2_655 2_655
O3 Cs1 C15 114.63(6) 2_655 .
O3 Cs1 C15 100.19(6) . 2_655
O4 Cs1 O3 41.85(5) 2_655 2_655
O4 Cs1 O4 127.18(3) 2_655 .
O4 Cs1 H10 137.2 2_655 2_646
O4 Cs1 C14 113.01(6) . 2_645
O4 Cs1 C14 65.00(7) 2_655 2_645
O4 Cs1 H14B 77.5 2_655 2_645
O4 Cs1 H14C 53.7 2_655 2_645
O4 Cs1 C15 21.22(6) 2_655 2_655
O4 Cs1 C15 111.46(6) 2_655 .
H10 Cs1 O4 62.7 2_646 .
H10 Cs1 C14 73.0 2_646 2_645
H10 Cs1 C15 83.2 2_646 .
H10 Cs1 C15 150.8 2_646 2_655
H14B Cs1 O4 112.5 2_645 .
H14B Cs1 H10 62.4 2_645 2_646
H14B Cs1 C14 14.7 2_645 2_645
H14B Cs1 C15 126.2 2_645 .
H14B Cs1 C15 88.5 2_645 2_655
H14C Cs1 O4 111.3 2_645 .
H14C Cs1 H10 83.5 2_645 2_646
H14C Cs1 C14 14.3 2_645 2_645
H14C Cs1 H14B 29.0 2_645 2_645
H14C Cs1 C15 114.9 2_645 .
H14C Cs1 C15 70.4 2_645 2_655
C15 Cs1 O4 138.98(6) 2_655 .
C15 Cs1 O4 20.60(6) . .
C15 Cs1 C14 121.78(7) . 2_645
C15 Cs1 C14 78.85(7) 2_655 2_645
C15 Cs1 C15 119.31(6) . 2_655
C1 O1 Cs1 173.7(2) . 1_455
C5 O2 Cs1 153.43(18) . .
Cs1 O3 Cs1 91.86(6) . 2_645
C15 O3 Cs1 92.42(17) . 2_645
C15 O3 Cs1 94.36(16) . .
Cs1 O4 Cs1 83.00(5) 2_645 .
C15 O4 Cs1 93.42(16) . 2_645
C15 O4 Cs1 71.65(17) . .
C1 N1 C5 124.44(18) . .
C1 N1 C13 116.99(17) . .
C5 N1 C13 118.07(18) . .
O1 C1 N1 120.48(19) . .
O1 C1 C2 122.39(19) . .
N1 C1 C2 117.11(18) . .
C3 C2 C1 119.81(19) . .
C6 C2 C1 119.6(2) . .
C6 C2 C3 120.6(2) . .
C2 C3 C9 120.0(2) . .
C4 C3 C2 120.9(2) . .
C4 C3 C9 119.1(2) . .
C3 C4 C5 119.8(2) . .
C12 C4 C3 120.5(2) . .
C12 C4 C5 119.6(2) . .
O2 C5 N1 120.3(2) . .
O2 C5 C4 122.8(2) . .
N1 C5 C4 116.9(2) . .
C2 C6 H6 120.1 . .
C2 C6 C7 119.7(3) . .
C7 C6 H6 120.1 . .
C6 C7 H7 119.9 . .
C8 C7 C6 120.2(2) . .
C8 C7 H7 119.9 . .
C7 C8 H8 119.3 . .
C7 C8 C9 121.4(2) . .
C9 C8 H8 119.3 . .
C3 C9 C8 118.0(3) . .
C10 C9 C3 119.2(3) . .
C10 C9 C8 122.6(2) . .
Cs1 C10 H10 55.5 2_656 .
C9 C10 Cs1 114.37(18) . 2_656
C9 C10 H10 119.5 . .
C11 C10 Cs1 98.41(18) . 2_656
C11 C10 C9 120.9(2) . .
C11 C10 H10 119.5 . .
C10 C11 H11 120.0 . .
C10 C11 C12 120.0(3) . .
C12 C11 H11 120.0 . .
C4 C12 C11 120.1(3) . .
C4 C12 H12 119.9 . .
C11 C12 H12 119.9 . .
N1 C13 H13 105.9 . .
N1 C13 C14 110.2(3) . .
N1 C13 C15 112.4(2) . .
C14 C13 H13 105.9 . .
C14 C13 C15 115.6(2) . .
C15 C13 H13 105.9 . .
Cs1 C14 H14A 123.2 2_655 .
Cs1 C14 H14B 56.4 2_655 .
Cs1 C14 H14C 53.2 2_655 .
C13 C14 Cs1 127.3(2) . 2_655
C13 C14 H14A 109.5 . .
C13 C14 H14B 109.5 . .
C13 C14 H14C 109.5 . .
H14A C14 H14B 109.5 . .
H14A C14 H14C 109.5 . .
H14B C14 H14C 109.5 . .
Cs1 C15 Cs1 81.30(6) . 2_645
O3 C15 Cs1 63.63(14) . .
O3 C15 Cs1 66.01(15) . 2_645
O3 C15 C13 116.0(2) . .
O4 C15 Cs1 65.35(14) . 2_645
O4 C15 Cs1 87.75(17) . .
O4 C15 O3 126.3(3) . .
O4 C15 C13 117.5(2) . .
C13 C15 Cs1 151.42(17) . 2_645
C13 C15 Cs1 126.23(18) . .

loop_
_geom_bond_atom_site_label_1
_geom_bond_atom_site_label_2
_geom_bond_distance
_geom_bond_site_symmetry_2
Cs1 O1 2.9558(16) 1_655
Cs1 O2 3.001(2) .
Cs1 O3 3.014(2) .
Cs1 O3 3.135(2) 2_655
Cs1 O4 3.121(2) 2_655
Cs1 O4 3.531(3) .
Cs1 H10 3.3189 2_646
Cs1 C14 3.659(4) 2_645
Cs1 H14B 3.2208 2_645
Cs1 H14C 3.1699 2_645
Cs1 C15 3.428(3) 2_655
Cs1 C15 3.354(3) .
O1 Cs1 2.9558(16) 1_455
O1 C1 1.221(3) .
O2 C5 1.217(3) .
O3 Cs1 3.135(2) 2_645
O3 C15 1.261(3) .
O4 Cs1 3.121(2) 2_645
O4 C15 1.243(3) .
N1 C1 1.394(3) .
N1 C5 1.395(3) .
N1 C13 1.478(2) .
C1 C2 1.477(3) .
C2 C3 1.413(3) .
C2 C6 1.380(3) .
C3 C4 1.407(3) .
C3 C9 1.418(3) .
C4 C5 1.479(3) .
C4 C12 1.381(4) .
C6 H6 0.9500 .
C6 C7 1.416(4) .
C7 H7 0.9500 .
C7 C8 1.373(5) .
C8 H8 0.9500 .
C8 C9 1.419(4) .
C9 C10 1.410(5) .
C10 Cs1 3.764(2) 2_656
C10 H10 0.9500 .
C10 C11 1.367(5) .
C11 H11 0.9500 .
C11 C12 1.415(4) .
C12 H12 0.9500 .
C13 H13 1.0000 .
C13 C14 1.518(5) .
C13 C15 1.540(4) .
C14 Cs1 3.659(4) 2_655
C14 H14A 0.9800 .
C14 H14B 0.9800 .
C14 H14C 0.9800 .
C15 Cs1 3.428(3) 2_645

loop_
_geom_torsion_atom_site_label_1
_geom_torsion_atom_site_label_2
_geom_torsion_atom_site_label_3
_geom_torsion_atom_site_label_4
_geom_torsion
_geom_torsion_site_symmetry_1
_geom_torsion_site_symmetry_4
Cs1 O2 C5 N1 -67.1(5) . .
Cs1 O2 C5 C4 113.5(4) . .
Cs1 O3 C15 Cs1 -92.06(7) . 2_645
Cs1 O3 C15 Cs1 92.06(7) 2_645 .
Cs1 O3 C15 O4 26.8(3) 2_645 .
Cs1 O3 C15 O4 -65.3(3) . .
Cs1 O3 C15 C13 119.5(2) . .
Cs1 O3 C15 C13 -148.5(2) 2_645 .
Cs1 O4 C15 Cs1 -81.46(7) 2_645 .
Cs1 O4 C15 Cs1 81.46(7) . 2_645
Cs1 O4 C15 O3 -26.9(3) 2_645 .
Cs1 O4 C15 O3 54.5(3) . .
Cs1 O4 C15 C13 148.3(2) 2_645 .
Cs1 O4 C15 C13 -130.3(2) . .
Cs1 C10 C11 C12 -126.9(2) 2_656 .
O1 Cs1 O2 C5 -110.1(4) 1_655 .
O1 Cs1 O3 Cs1 -81.6(3) 1_655 2_645
O1 Cs1 O3 C15 11.0(4) 1_655 .
O1 Cs1 O4 Cs1 -114.14(7) 1_655 2_645
O1 Cs1 O4 C15 149.88(15) 1_655 .
O1 Cs1 C15 Cs1 -107.86(12) 1_655 2_645
O1 Cs1 C15 O3 -175.33(16) 1_655 .
O1 Cs1 C15 O4 -42.5(2) 1_655 .
O1 Cs1 C15 C13 80.6(2) 1_655 .
O1 C1 C2 C3 178.8(3) . .
O1 C1 C2 C6 -1.6(5) . .
O2 Cs1 O3 Cs1 -128.08(7) . 2_645
O2 Cs1 O3 C15 -35.51(16) . .
O2 Cs1 O4 Cs1 168.25(8) . 2_645
O2 Cs1 O4 C15 72.28(16) . .
O2 Cs1 C15 Cs1 -156.84(10) . 2_645
O2 Cs1 C15 O3 135.7(2) . .
O2 Cs1 C15 O4 -91.44(16) . .
O2 Cs1 C15 C13 31.59(18) . .
O3 Cs1 O2 C5 59.0(4) . .
O3 Cs1 O2 C5 157.6(4) 2_655 .
O3 Cs1 O3 Cs1 137.46(7) 2_655 2_645
O3 Cs1 O3 C15 -129.97(16) 2_655 .
O3 Cs1 O4 Cs1 70.04(8) . 2_645
O3 Cs1 O4 Cs1 107.12(7) 2_655 2_645
O3 Cs1 O4 C15 -25.94(15) . .
O3 Cs1 O4 C15 11.15(18) 2_655 .
O3 Cs1 C15 Cs1 67.47(15) . 2_645
O3 Cs1 C15 Cs1 123.26(5) 2_655 2_645
O3 Cs1 C15 O3 55.79(17) 2_655 .
O3 Cs1 C15 O4 132.9(3) . .
O3 Cs1 C15 O4 -171.34(14) 2_655 .
O3 Cs1 C15 C13 -48.3(2) 2_655 .
O3 Cs1 C15 C13 -104.1(3) . .
O4 Cs1 O2 C5 16.5(4) . .
O4 Cs1 O2 C5 127.3(4) 2_655 .
O4 Cs1 O3 Cs1 -68.34(8) . 2_645
O4 Cs1 O3 Cs1 96.95(6) 2_655 2_645
O4 Cs1 O3 C15 24.23(15) . .
O4 Cs1 O3 C15 -170.48(17) 2_655 .
O4 Cs1 O4 Cs1 51.46(9) 2_655 2_645
O4 Cs1 O4 C15 -44.52(18) 2_655 .
O4 Cs1 C15 Cs1 -65.40(14) . 2_645
O4 Cs1 C15 Cs1 77.71(7) 2_655 2_645
O4 Cs1 C15 O3 -132.9(3) . .
O4 Cs1 C15 O3 10.24(18) 2_655 .
O4 Cs1 C15 O4 143.11(15) 2_655 .
O4 Cs1 C15 C13 123.0(3) . .
O4 Cs1 C15 C13 -93.9(2) 2_655 .
N1 C1 C2 C3 0.2(4) . .
N1 C1 C2 C6 179.9(3) . .
N1 C13 C14 Cs1 114.8(2) . 2_655
N1 C13 C15 Cs1 128.8(3) . 2_645
N1 C13 C15 Cs1 -68.8(3) . .
N1 C13 C15 O3 -144.0(3) . .
N1 C13 C15 O4 40.3(4) . .
C1 N1 C5 O2 -166.6(3) . .
C1 N1 C5 C4 12.9(4) . .
C1 N1 C13 C14 88.4(3) . .
C1 N1 C13 C15 -141.0(3) . .
C1 C2 C3 C4 3.9(4) . .
C1 C2 C3 C9 -178.0(3) . .
C1 C2 C6 C7 -179.7(3) . .
C2 C3 C4 C5 0.1(4) . .
C2 C3 C4 C12 177.4(3) . .
C2 C3 C9 C8 -2.6(4) . .
C2 C3 C9 C10 -179.6(3) . .
C2 C6 C7 C8 -1.9(6) . .
C3 C2 C6 C7 0.0(6) . .
C3 C4 C5 O2 171.4(2) . .
C3 C4 C5 N1 -8.1(3) . .
C3 C4 C12 C11 1.7(4) . .
C3 C9 C10 Cs1 120.1(2) . 2_656
C3 C9 C10 C11 2.8(4) . .
C4 C3 C9 C8 175.5(2) . .
C4 C3 C9 C10 -1.5(4) . .
C5 N1 C1 O1 172.4(3) . .
C5 N1 C1 C2 -9.0(4) . .
C5 N1 C13 C14 -83.9(3) . .
C5 N1 C13 C15 46.7(4) . .
C5 C4 C12 C11 179.1(2) . .
C6 C2 C3 C4 -175.7(3) . .
C6 C2 C3 C9 2.3(5) . .
C6 C7 C8 C9 1.6(5) . .
C7 C8 C9 C3 0.7(5) . .
C7 C8 C9 C10 177.6(3) . .
C8 C9 C10 Cs1 -56.8(3) . 2_656
C8 C9 C10 C11 -174.1(3) . .
C9 C3 C4 C5 -178.0(2) . .
C9 C3 C4 C12 -0.7(4) . .
C9 C10 C11 C12 -1.8(4) . .
C10 C11 C12 C4 -0.5(4) . .
H10 Cs1 O2 C5 -38.4 2_646 .
H10 Cs1 O3 Cs1 -40.6 2_646 2_645
H10 Cs1 O3 C15 51.9 2_646 .
H10 Cs1 O4 Cs1 -78.7 2_646 2_645
H10 Cs1 O4 C15 -174.6 2_646 .
H10 Cs1 C15 Cs1 -60.6 2_646 2_645
H10 Cs1 C15 O3 -128.1 2_646 .
H10 Cs1 C15 O4 4.8 2_646 .
H10 Cs1 C15 C13 127.8 2_646 .
C12 C4 C5 O2 -5.9(4) . .
C12 C4 C5 N1 174.6(2) . .
C13 N1 C1 O1 0.6(5) . .
C13 N1 C1 C2 179.2(3) . .
C13 N1 C5 O2 5.1(4) . .
C13 N1 C5 C4 -175.4(2) . .
C14 Cs1 O2 C5 -24.4(5) 2_645 .
C14 Cs1 O3 Cs1 33.78(8) 2_645 2_645
C14 Cs1 O3 C15 126.36(17) 2_645 .
C14 Cs1 O4 Cs1 -23.82(8) 2_645 2_645
C14 Cs1 O4 C15 -119.79(16) 2_645 .
C14 Cs1 C15 Cs1 4.60(9) 2_645 2_645
C14 Cs1 C15 O3 -62.87(19) 2_645 .
C14 Cs1 C15 O4 70.01(17) 2_645 .
C14 Cs1 C15 C13 -166.97(18) 2_645 .
C14 C13 C15 Cs1 58.9(3) . .
C14 C13 C15 Cs1 -103.4(4) . 2_645
C14 C13 C15 O3 -16.3(4) . .
C14 C13 C15 O4 168.0(3) . .
H14B Cs1 O2 C5 -51.0 2_645 .
H14B Cs1 O3 Cs1 21.4 2_645 2_645
H14B Cs1 O3 C15 114.0 2_645 .
H14B Cs1 O4 Cs1 -39.7 2_645 2_645
H14B Cs1 O4 C15 -135.7 2_645 .
H14B Cs1 C15 Cs1 -12.3 2_645 2_645
H14B Cs1 C15 O3 -79.8 2_645 .
H14B Cs1 C15 O4 53.1 2_645 .
H14B Cs1 C15 C13 176.1 2_645 .
H14C Cs1 O2 C5 28.0 2_645 .
H14C Cs1 O3 Cs1 43.9 2_645 2_645
H14C Cs1 O3 C15 136.4 2_645 .
H14C Cs1 O4 Cs1 -8.5 2_645 2_645
H14C Cs1 O4 C15 -104.4 2_645 .
H14C Cs1 C15 Cs1 18.9 2_645 2_645
H14C Cs1 C15 O3 -48.5 2_645 .
H14C Cs1 C15 O4 84.3 2_645 .
H14C Cs1 C15 C13 -152.6 2_645 .
C15 Cs1 O2 C5 42.4(4) . .
C15 Cs1 O2 C5 148.4(4) 2_655 .
C15 Cs1 O3 Cs1 115.53(6) 2_655 2_645
C15 Cs1 O3 Cs1 -92.57(17) . 2_645
C15 Cs1 O3 C15 -151.90(18) 2_655 .
C15 Cs1 O4 Cs1 75.85(9) 2_655 2_645
C15 Cs1 O4 Cs1 95.98(16) . 2_645
C15 Cs1 O4 C15 -20.1(2) 2_655 .
C15 Cs1 C15 Cs1 99.59(9) 2_655 2_645
C15 Cs1 C15 O3 32.1(2) 2_655 .
C15 Cs1 C15 O4 164.99(15) 2_655 .
C15 Cs1 C15 C13 -71.98(17) 2_655 .
C15 C13 C14 Cs1 -14.0(3) . 2_655
